data_7115482
loop_
_publ_author_name
'Pierre Regenass'
'Jean-Francois Margathe'
'Andre Mann'
'Jean Suffert'
'Marcel Hibert'
'Nicolas Girard'
'Dominique Bonnet'

_publ_section_title
;
 Diastereoselective synthesis of novel aza-diketopiperazines via a domino
 cyclohydrocarbonylation/addition process
;
_journal_name_full Chem.Commun.
_journal_page_first 9657
_journal_paper_doi 10.1039/C4cc03660C
_journal_volume 50
_journal_year 2014
_chemical_absolute_configuration rm
_chemical_formula_moiety 'C16 H19 N3 O2'
_chemical_formula_sum 'C16 H19 N3 O2'
_chemical_formula_weight 285.34
_chemical_name_systematic
;
 ?
;
_space_group_IT_number 19
_symmetry_cell_setting orthorhombic
_symmetry_space_group_name_Hall 'P 2ac 2ab'
_symmetry_space_group_name_H-M 'P 21 21 21'
_atom_sites_solution_hydrogens geom
_atom_sites_solution_primary direct
_atom_sites_solution_secondary difmap
_audit_creation_method SHELXL-97
_cell_angle_alpha 90.00
_cell_angle_beta 90.00
_cell_angle_gamma 90.00
_cell_formula_units_Z 4
_cell_length_a 7.9124(2)
_cell_length_b 9.5931(3)
_cell_length_c 19.4561(6)
_cell_measurement_reflns_used 7512
_cell_measurement_temperature 173(2)
_cell_measurement_theta_max 27.485
_cell_measurement_theta_min 0.998
_cell_volume 1476.80(7)
_computing_cell_refinement 'Denzo (Nonius B.V., 1998)'
_computing_data_collection 'Collect (Nonius B.V., 1998)'
_computing_data_reduction 'Denzo (Nonius B.V., 1998)'
_computing_molecular_graphics 'PLATON 98 (Spek, 1998)'
_computing_publication_material 'SHELXL-97 (Sheldrick, 1997)'
_computing_structure_refinement 'SHELXL-97 (Sheldrick, 2008)'
_computing_structure_solution 'SHELXS-97 (Sheldrick, 1997)'
_diffrn_ambient_temperature 173(2)
_diffrn_measured_fraction_theta_full 0.999
_diffrn_measured_fraction_theta_max 0.999
_diffrn_measurement_device_type KappaCCD
_diffrn_measurement_method 'phi and omega scans'
_diffrn_radiation_monochromator graphite
_diffrn_radiation_source 'fine-focus sealed tube'
_diffrn_radiation_type MoK\a
_diffrn_radiation_wavelength 0.71073
_diffrn_reflns_av_R_equivalents 0.0732
_diffrn_reflns_av_sigmaI/netI 0.0385
_diffrn_reflns_limit_h_max 10
_diffrn_reflns_limit_h_min -10
_diffrn_reflns_limit_k_max 12
_diffrn_reflns_limit_k_min -12
_diffrn_reflns_limit_l_max 19
_diffrn_reflns_limit_l_min -25
_diffrn_reflns_number 11494
_diffrn_reflns_theta_full 27.47
_diffrn_reflns_theta_max 27.47
_diffrn_reflns_theta_min 2.09
_exptl_absorpt_coefficient_mu 0.087
_exptl_absorpt_correction_type none
_exptl_crystal_colour colorless
_exptl_crystal_density_diffrn 1.283
_exptl_crystal_density_method 'not measured'
_exptl_crystal_description prism
_exptl_crystal_F_000 608
_exptl_crystal_size_max 0.40
_exptl_crystal_size_mid 0.22
_exptl_crystal_size_min 0.15
_refine_diff_density_max 0.424
_refine_diff_density_min -0.413
_refine_diff_density_rms 0.149
_refine_ls_abs_structure_details 'Flack H D (1983), Acta Cryst. A39, 876-881'
_refine_ls_abs_structure_Flack 10(10)
_refine_ls_extinction_coef 0.089(8)
_refine_ls_extinction_expression Fc^*^=kFc[1+0.001xFc^2^\l^3^/sin(2\q)]^-1/4^
_refine_ls_extinction_method SHELXL
_refine_ls_goodness_of_fit_ref 1.212
_refine_ls_hydrogen_treatment constr
_refine_ls_matrix_type full
_refine_ls_number_parameters 192
_refine_ls_number_reflns 1952
_refine_ls_number_restraints 0
_refine_ls_restrained_S_all 1.212
_refine_ls_R_factor_all 0.0615
_refine_ls_R_factor_gt 0.0487
_refine_ls_shift/su_max 0.000
_refine_ls_shift/su_mean 0.000
_refine_ls_structure_factor_coef Fsqd
_refine_ls_weighting_details 'calc w=1/[\s^2^(Fo^2^)+(0.0736P)^2^+0.0000P] where P=(Fo^2^+2Fc^2^)/3'
_refine_ls_weighting_scheme calc
_refine_ls_wR_factor_gt 0.1096
_refine_ls_wR_factor_ref 0.1247
_reflns_number_gt 1721
_reflns_number_total 1952
_reflns_threshold_expression I>2\s(I)
_cod_data_source_file c4cc03660c3.cif
_cod_data_source_block mhpr121113
_cod_database_code 7115482

loop_
_symmetry_equiv_pos_as_xyz
'x, y, z'
'-x+1/2, -y, z+1/2'
'x+1/2, -y+1/2, -z'
'-x, y+1/2, -z+1/2'

loop_
_atom_site_label
_atom_site_type_symbol
_atom_site_fract_x
_atom_site_fract_y
_atom_site_fract_z
_atom_site_U_iso_or_equiv
_atom_site_adp_type
_atom_site_occupancy
_atom_site_symmetry_multiplicity
_atom_site_calc_flag
_atom_site_refinement_flags
C1 C 0.9980(3) 0.9253(2) 0.37965(13) 0.0340(5) Uani 1 1 d .
H1 H 1.0616 1.0088 0.3753 0.041 Uiso 1 1 calc R
C2 C 0.9830(3) 0.8611(3) 0.44340(14) 0.0446(6) Uani 1 1 d .
H2 H 1.0374 0.9004 0.4824 0.053 Uiso 1 1 calc R
C3 C 0.8896(4) 0.7409(3) 0.45035(16) 0.0560(8) Uani 1 1 d .
H3 H 0.8775 0.6985 0.4942 0.067 Uiso 1 1 calc R
C4 C 0.8138(4) 0.6820(3) 0.39344(16) 0.0582(8) Uani 1 1 d .
H4 H 0.7518 0.5977 0.3979 0.070 Uiso 1 1 calc R
C5 C 0.8278(3) 0.7458(3) 0.32969(14) 0.0425(6) Uani 1 1 d .
H5 H 0.7736 0.7058 0.2909 0.051 Uiso 1 1 calc R
C6 C 0.9204(3) 0.8677(2) 0.32219(12) 0.0293(5) Uani 1 1 d .
C7 C 0.9436(3) 0.9363(3) 0.25295(13) 0.0383(6) Uani 1 1 d .
H7A H 0.9653 1.0370 0.2598 0.046 Uiso 1 1 calc R
H7B H 1.0440 0.8957 0.2302 0.046 Uiso 1 1 calc R
C8 C 0.8069(2) 0.8405(3) 0.14985(11) 0.0302(5) Uani 1 1 d .
C9 C 0.4939(3) 0.9487(2) 0.20151(11) 0.0293(5) Uani 1 1 d .
C10 C 0.6601(3) 1.0208(2) 0.21416(13) 0.0356(5) Uani 1 1 d .
H10 H 0.6594 1.0555 0.2626 0.043 Uiso 1 1 calc R
C11 C 0.6814(4) 1.1471(3) 0.16695(19) 0.0541(7) Uani 1 1 d .
H11A H 0.6766 1.1168 0.1189 0.081 Uiso 1 1 calc R
H11B H 0.7908 1.1914 0.1759 0.081 Uiso 1 1 calc R
H11C H 0.5904 1.2141 0.1758 0.081 Uiso 1 1 calc R
C12 C 0.6461(3) 0.7863(2) 0.04419(11) 0.0341(5) Uani 1 1 d .
H12A H 0.7477 0.8211 0.0199 0.041 Uiso 1 1 calc R
H12B H 0.5461 0.8307 0.0229 0.041 Uiso 1 1 calc R
C13 C 0.6342(3) 0.6288(3) 0.03431(13) 0.0415(6) Uani 1 1 d .
H13A H 0.7493 0.5885 0.0335 0.050 Uiso 1 1 calc R
H13B H 0.5799 0.6086 -0.0104 0.050 Uiso 1 1 calc R
C14 C 0.5318(4) 0.5605(3) 0.09195(14) 0.0512(7) Uani 1 1 d .
H14A H 0.5030 0.4639 0.0783 0.061 Uiso 1 1 calc R
H14B H 0.6024 0.5555 0.1339 0.061 Uiso 1 1 calc R
C15 C 0.3724(3) 0.6376(3) 0.10819(12) 0.0419(6) Uani 1 1 d .
H15 H 0.2690 0.5912 0.0985 0.050 Uiso 1 1 calc R
C16 C 0.3618(3) 0.7640(3) 0.13473(11) 0.0337(5) Uani 1 1 d .
H16 H 0.2520 0.7994 0.1440 0.040 Uiso 1 1 calc R
N1 N 0.7972(2) 0.9196(2) 0.20804(10) 0.0320(5) Uani 1 1 d .
N2 N 0.6555(2) 0.8285(2) 0.11616(9) 0.0335(5) Uani 1 1 d .
N3 N 0.50110(19) 0.8512(2) 0.15054(9) 0.0298(4) Uani 1 1 d .
O1 O 0.9361(2) 0.7867(2) 0.12727(9) 0.0428(5) Uani 1 1 d .
O2 O 0.36530(19) 0.9712(2) 0.23434(9) 0.0412(5) Uani 1 1 d .

loop_
_atom_site_aniso_label
_atom_site_aniso_U_11
_atom_site_aniso_U_22
_atom_site_aniso_U_33
_atom_site_aniso_U_23
_atom_site_aniso_U_13
_atom_site_aniso_U_12
C1 0.0323(11) 0.0276(11) 0.0422(13) -0.0017(10) -0.0084(10) 0.0015(10)
C2 0.0503(14) 0.0422(13) 0.0412(14) 0.0000(11) -0.0130(12) -0.0003(13)
C3 0.0664(19) 0.0541(17) 0.0475(16) 0.0143(14) -0.0130(14) -0.0087(15)
C4 0.0702(19) 0.0454(16) 0.0589(18) 0.0125(14) -0.0146(16) -0.0218(15)
C5 0.0464(14) 0.0372(13) 0.0439(13) -0.0042(11) -0.0068(12) -0.0072(12)
C6 0.0217(9) 0.0290(11) 0.0371(12) -0.0038(9) -0.0029(9) 0.0049(9)
C7 0.0254(10) 0.0535(15) 0.0361(13) 0.0015(12) -0.0025(10) -0.0078(10)
C8 0.0225(9) 0.0332(11) 0.0350(12) -0.0003(10) 0.0026(9) -0.0020(9)
C9 0.0263(10) 0.0323(11) 0.0293(11) 0.0028(9) 0.0002(9) 0.0050(9)
C10 0.0324(11) 0.0356(12) 0.0387(12) -0.0084(10) 0.0003(10) -0.0010(11)
C11 0.0486(14) 0.0343(13) 0.080(2) 0.0032(14) 0.0004(15) -0.0057(13)
C12 0.0341(10) 0.0432(13) 0.0251(10) 0.0005(10) 0.0033(10) -0.0005(11)
C13 0.0463(13) 0.0478(15) 0.0303(12) -0.0062(11) -0.0022(11) 0.0056(12)
C14 0.0791(19) 0.0344(13) 0.0401(15) -0.0021(12) 0.0019(15) -0.0052(15)
C15 0.0489(13) 0.0502(15) 0.0266(11) 0.0025(11) -0.0041(10) -0.0223(13)
C16 0.0229(9) 0.0516(15) 0.0267(11) 0.0056(10) -0.0023(9) -0.0058(11)
N1 0.0229(8) 0.0405(11) 0.0327(10) -0.0043(9) -0.0017(8) -0.0017(8)
N2 0.0217(8) 0.0475(11) 0.0312(9) -0.0102(9) 0.0040(7) -0.0018(9)
N3 0.0197(8) 0.0372(10) 0.0324(10) -0.0016(8) 0.0030(7) -0.0007(8)
O1 0.0257(7) 0.0533(11) 0.0494(11) -0.0076(9) 0.0054(7) 0.0054(8)
O2 0.0306(8) 0.0545(11) 0.0386(9) -0.0036(8) 0.0061(7) 0.0113(8)

loop_
_atom_type_symbol
_atom_type_description
_atom_type_scat_dispersion_real
_atom_type_scat_dispersion_imag
_atom_type_scat_source
C C 0.0033 0.0000 'International Tables Vol C Tables 4.2.6.8 and 6.1.1.4'
H H 0.0000 0.0000 'International Tables Vol C Tables 4.2.6.8 and 6.1.1.4'
N N 0.0061 0.0000 'International Tables Vol C Tables 4.2.6.8 and 6.1.1.4'
O O 0.0106 0.0000 'International Tables Vol C Tables 4.2.6.8 and 6.1.1.4'

loop_
_geom_angle_atom_site_label_1
_geom_angle_atom_site_label_2
_geom_angle_atom_site_label_3
_geom_angle
C6 C1 C2 120.3(2)
C6 C1 H1 119.9
C2 C1 H1 119.9
C3 C2 C1 120.3(2)
C3 C2 H2 119.8
C1 C2 H2 119.8
C2 C3 C4 119.8(3)
C2 C3 H3 120.1
C4 C3 H3 120.1
C3 C4 C5 120.1(2)
C3 C4 H4 119.9
C5 C4 H4 119.9
C4 C5 C6 120.5(2)
C4 C5 H5 119.7
C6 C5 H5 119.7
C5 C6 C1 118.9(2)
C5 C6 C7 121.7(2)
C1 C6 C7 119.4(2)
N1 C7 C6 112.94(17)
N1 C7 H7A 109.0
C6 C7 H7A 109.0
N1 C7 H7B 109.0
C6 C7 H7B 109.0
H7A C7 H7B 107.8
O1 C8 N1 125.3(2)
O1 C8 N2 121.5(2)
N1 C8 N2 113.24(18)
O2 C9 N3 122.4(2)
O2 C9 C10 124.2(2)
N3 C9 C10 113.38(18)
N1 C10 C9 109.32(17)
N1 C10 C11 113.3(2)
C9 C10 C11 111.2(2)
N1 C10 H10 107.6
C9 C10 H10 107.6
C11 C10 H10 107.6
C10 C11 H11A 109.5
C10 C11 H11B 109.5
H11A C11 H11B 109.5
C10 C11 H11C 109.5
H11A C11 H11C 109.5
H11B C11 H11C 109.5
N2 C12 C13 113.46(19)
N2 C12 H12A 108.9
C13 C12 H12A 108.9
N2 C12 H12B 108.9
C13 C12 H12B 108.9
H12A C12 H12B 107.7
C12 C13 C14 111.4(2)
C12 C13 H13A 109.4
C14 C13 H13A 109.4
C12 C13 H13B 109.4
C14 C13 H13B 109.4
H13A C13 H13B 108.0
C15 C14 C13 112.9(2)
C15 C14 H14A 109.0
C13 C14 H14A 109.0
C15 C14 H14B 109.0
C13 C14 H14B 109.0
H14A C14 H14B 107.8
C16 C15 C14 126.2(2)
C16 C15 H15 116.9
C14 C15 H15 116.9
C15 C16 N3 125.3(2)
C15 C16 H16 117.4
N3 C16 H16 117.4
C8 N1 C7 120.86(19)
C8 N1 C10 118.59(18)
C7 N1 C10 117.90(18)
C8 N2 N3 121.16(16)
C8 N2 C12 121.80(18)
N3 N2 C12 116.99(18)
C9 N3 N2 119.15(17)
C9 N3 C16 122.00(18)
N2 N3 C16 118.64(18)

loop_
_geom_bond_atom_site_label_1
_geom_bond_atom_site_label_2
_geom_bond_distance
C1 C6 1.390(3)
C1 C2 1.390(4)
C1 H1 0.9500
C2 C3 1.376(4)
C2 H2 0.9500
C3 C4 1.380(4)
C3 H3 0.9500
C4 C5 1.388(4)
C4 H4 0.9500
C5 C6 1.388(3)
C5 H5 0.9500
C6 C7 1.510(3)
C7 N1 1.460(3)
C7 H7A 0.9900
C7 H7B 0.9900
C8 O1 1.227(3)
C8 N1 1.365(3)
C8 N2 1.370(3)
C9 O2 1.220(3)
C9 N3 1.364(3)
C9 C10 1.506(3)
C10 N1 1.460(3)
C10 C11 1.530(4)
C10 H10 1.0000
C11 H11A 0.9800
C11 H11B 0.9800
C11 H11C 0.9800
C12 N2 1.459(3)
C12 C13 1.527(4)
C12 H12A 0.9900
C12 H12B 0.9900
C13 C14 1.530(4)
C13 H13A 0.9900
C13 H13B 0.9900
C14 C15 1.496(4)
C14 H14A 0.9900
C14 H14B 0.9900
C15 C16 1.321(4)
C15 H15 0.9500
C16 N3 1.417(3)
C16 H16 0.9500
N2 N3 1.410(2)

loop_
_geom_torsion_atom_site_label_1
_geom_torsion_atom_site_label_2
_geom_torsion_atom_site_label_3
_geom_torsion_atom_site_label_4
_geom_torsion
C6 C1 C2 C3 -0.7(4)
C1 C2 C3 C4 1.5(4)
C2 C3 C4 C5 -1.7(5)
C3 C4 C5 C6 1.1(5)
C4 C5 C6 C1 -0.4(4)
C4 C5 C6 C7 177.5(3)
C2 C1 C6 C5 0.2(3)
C2 C1 C6 C7 -177.8(2)
C5 C6 C7 N1 33.6(3)
C1 C6 C7 N1 -148.5(2)
O2 C9 C10 N1 139.5(2)
N3 C9 C10 N1 -38.6(3)
O2 C9 C10 C11 -94.7(3)
N3 C9 C10 C11 87.2(2)
N2 C12 C13 C14 34.7(3)
C12 C13 C14 C15 45.1(3)
C13 C14 C15 C16 -66.0(3)
C14 C15 C16 N3 2.1(4)
O1 C8 N1 C7 -5.8(4)
N2 C8 N1 C7 176.0(2)
O1 C8 N1 C10 155.4(2)
N2 C8 N1 C10 -22.8(3)
C6 C7 N1 C8 -112.6(2)
C6 C7 N1 C10 86.1(3)
C9 C10 N1 C8 52.9(3)
C11 C10 N1 C8 -71.8(3)
C9 C10 N1 C7 -145.4(2)
C11 C10 N1 C7 90.0(3)
O1 C8 N2 N3 160.3(2)
N1 C8 N2 N3 -21.4(3)
O1 C8 N2 C12 -17.2(4)
N1 C8 N2 C12 161.1(2)
C13 C12 N2 C8 89.1(3)
C13 C12 N2 N3 -88.5(3)
O2 C9 N3 N2 -178.2(2)
C10 C9 N3 N2 -0.1(3)
O2 C9 N3 C16 -3.4(3)
C10 C9 N3 C16 174.7(2)
C8 N2 N3 C9 33.8(3)
C12 N2 N3 C9 -148.6(2)
C8 N2 N3 C16 -141.2(2)
C12 N2 N3 C16 36.5(3)
C15 C16 N3 C9 -151.8(2)
C15 C16 N3 N2 23.0(3)
